data_9012373
loop_
_publ_author_name
'Zouari, S.'
'Ranno, L.'
'Cheikh-Rouhou A'
'Isnard, O.'
'Pernet, M.'
'Wolfers, P.'
'Strobel, P.'

_publ_section_title
;
 New model for the magnetic structure of the marokite-type oxide CaMn2O4
 Note: reported bond lengths are inconsistent with reported structure
 Sample: T = 1.5 K
;
_journal_name_full 'Journal of Alloys and Compounds'
_journal_page_first 5
_journal_page_last 11
_journal_paper_doi 10.1016/S0925-8388(02)01302-6
_journal_volume 353
_journal_year 2003
_chemical_compound_source Synthetic
_chemical_formula_structural CaMn2O4
_chemical_formula_sum 'Ca Mn2 O4'
_chemical_name_mineral Marokite
_space_group_IT_number 61
_symmetry_space_group_name_Hall '-P 2ac 2ab'
_symmetry_space_group_name_H-M 'P b c a'
_cell_angle_alpha 90
_cell_angle_beta 90
_cell_angle_gamma 90
_cell_length_a 6.2545
_cell_length_b 9.8995
_cell_length_c 9.627
_cell_formula_units_Z 8
_cell_volume 596.069
_database_code_amcsd 0012830
_diffrn_ambient_temperature 1.5
_exptl_crystal_density_diffrn 4.768
_cod_database_code 9012373

loop_
_space_group_symop_operation_xyz
x,y,z
x,1/2-y,1/2+z
-x,1/2+y,1/2-z
1/2-x,1/2+y,z
1/2+x,1/2-y,-z
1/2+x,y,1/2-z
1/2-x,-y,1/2+z
-x,-y,-z

loop_
_atom_site_label
_atom_site_fract_x
_atom_site_fract_y
_atom_site_fract_z
Ca 0.41600 0.16000 0.75000
Mn1 0.15000 0.11500 0.06700
Mn2 0.65000 0.11500 0.06700
O1 0.28300 0.25000 0.00000
O2 0.14900 0.18800 0.25000
O3 0.38100 0.97000 0.11000
O4 0.88100 0.97000 0.11000

loop_
_cod_related_entry_id
_cod_related_entry_database
_cod_related_entry_code
1 AMCSD 0012830
